data_4310128
loop_
_publ_author_name
'Dingxian Jia'
'Qianxin Zhao'
'Yong Zhang'
'Jie Dai'
'Jinglin Zuo'

_publ_section_title
;
Solvothermal Syntheses of [Ln(en)3(H2O)x(\m3-x-SbS4)] (Ln = La,x= 0; Ln =
Nd,x= 1) and [Ln(en)4]SbS4.0.5en (Ln = Eu, Dy, Yb): A Systematic Study
on the Formation and Crystal Structures of New Lanthanide Thioantimonates(V)
;
_journal_name_full 'Inorganic Chemistry'
_journal_page_first 8861
_journal_page_last 8867
_journal_paper_doi 10.1021/ic051402g
_journal_volume 44
_journal_year 2005
_chemical_formula_moiety 'C8 H32 Dy N8, S4 Sb, 0.5(C2 H8 N2)'
_chemical_formula_sum 'C9 H36 Dy N9 S4 Sb'
_chemical_formula_weight 682.96
_chemical_name_systematic
; 
 ? 
;
_space_group_IT_number 14
_symmetry_cell_setting monoclinic
_symmetry_Int_Tables_number 14
_symmetry_space_group_name_Hall '-P 2yn'
_symmetry_space_group_name_H-M 'P 1 21/n 1'
_atom_sites_solution_hydrogens geom
_atom_sites_solution_primary direct
_atom_sites_solution_secondary difmap
_audit_creation_method SHELXL-97
_cell_angle_alpha 90.00
_cell_angle_beta 92.117(2)
_cell_angle_gamma 90.00
_cell_formula_units_Z 4
_cell_length_a 11.0395(7)
_cell_length_b 12.8756(8)
_cell_length_c 16.0131(9)
_cell_measurement_reflns_used 8951
_cell_measurement_temperature 193(2)
_cell_measurement_theta_max 27.5
_cell_measurement_theta_min 3.1
_cell_volume 2274.6(2)
_computing_cell_refinement CrystalClear
_computing_data_collection CrystalClear
_computing_data_reduction CrystalStructure
_computing_structure_refinement 'SHELXL-97 (Sheldrick, 1997)'
_computing_structure_solution 'SHELXS-97 (Sheldrick, 1990)'
_diffrn_ambient_temperature 193(2)
_diffrn_detector_area_resol_mean 7.31
_diffrn_measured_fraction_theta_full 0.998
_diffrn_measured_fraction_theta_max 0.998
_diffrn_measurement_device_type 'Rigaku Mercury'
_diffrn_measurement_method \w
_diffrn_radiation_monochromator graphite
_diffrn_radiation_source 'fine-focus sealed tube'
_diffrn_radiation_type MoK\a
_diffrn_radiation_wavelength 0.71073
_diffrn_reflns_av_R_equivalents 0.0274
_diffrn_reflns_av_sigmaI/netI 0.0238
_diffrn_reflns_limit_h_max 14
_diffrn_reflns_limit_h_min -14
_diffrn_reflns_limit_k_max 16
_diffrn_reflns_limit_k_min -16
_diffrn_reflns_limit_l_max 20
_diffrn_reflns_limit_l_min -17
_diffrn_reflns_number 24889
_diffrn_reflns_theta_full 27.48
_diffrn_reflns_theta_max 27.48
_diffrn_reflns_theta_min 3.16
_exptl_absorpt_coefficient_mu 4.827
_exptl_absorpt_correction_T_max 0.4452
_exptl_absorpt_correction_T_min 0.3783
_exptl_absorpt_correction_type multi-scan
_exptl_absorpt_process_details 'Jacobson, R. (1998) Private communication'
_exptl_crystal_colour colorless
_exptl_crystal_density_diffrn 1.994
_exptl_crystal_density_method 'not measured'
_exptl_crystal_description block
_exptl_crystal_F_000 1336
_exptl_crystal_size_max 0.25
_exptl_crystal_size_mid 0.21
_exptl_crystal_size_min 0.20
_refine_diff_density_max 1.039
_refine_diff_density_min -1.172
_refine_diff_density_rms 0.130
_refine_ls_extinction_method none
_refine_ls_goodness_of_fit_ref 1.133
_refine_ls_hydrogen_treatment mixed
_refine_ls_matrix_type full
_refine_ls_number_parameters 235
_refine_ls_number_reflns 5206
_refine_ls_number_restraints 4
_refine_ls_restrained_S_all 1.279
_refine_ls_R_factor_all 0.0306
_refine_ls_R_factor_gt 0.0273
_refine_ls_shift/su_max 0.001
_refine_ls_shift/su_mean 0.000
_refine_ls_structure_factor_coef Fsqd
_refine_ls_weighting_details 'calc w=1/[\s^2^(Fo^2^)+(0.0212P)^2^+4.8399P] where P=(Fo^2^+2Fc^2^)/3'
_refine_ls_weighting_scheme calc
_refine_ls_wR_factor_gt 0.0585
_refine_ls_wR_factor_ref 0.0599
_reflns_number_gt 4863
_reflns_number_total 5206
_reflns_threshold_expression >2sigma(I)
_cod_data_source_file ic051402gsi20050817_093417.cif
_cod_data_source_block shelxl
_cod_original_sg_symbol_Hall '-p 2yn'
_cod_database_code 4310128

loop_
_symmetry_equiv_pos_as_xyz
'x, y, z'
'-x+1/2, y+1/2, -z+1/2'
'-x, -y, -z'
'x-1/2, -y-1/2, z-1/2'

loop_
_atom_site_label
_atom_site_type_symbol
_atom_site_fract_x
_atom_site_fract_y
_atom_site_fract_z
_atom_site_U_iso_or_equiv
_atom_site_adp_type
_atom_site_occupancy
_atom_site_symmetry_multiplicity
_atom_site_calc_flag
_atom_site_refinement_flags
_atom_site_disorder_assembly
_atom_site_disorder_group
Dy1 Dy 0.486738(15) 0.266432(13) 0.674442(11) 0.01389(6) Uani 1 1 d . . .
Sb1 Sb 0.50578(2) 0.271234(19) 0.310500(15) 0.01476(7) Uani 1 1 d . . .
S1 S 0.67829(9) 0.25121(9) 0.39721(6) 0.0244(2) Uani 1 1 d . . .
S2 S 0.36861(9) 0.38431(8) 0.37182(6) 0.0213(2) Uani 1 1 d . . .
S3 S 0.40796(11) 0.11198(8) 0.29732(7) 0.0269(2) Uani 1 1 d . . .
S4 S 0.56096(9) 0.34088(9) 0.18420(6) 0.0249(2) Uani 1 1 d . . .
N1 N 0.3654(3) 0.1004(3) 0.6781(2) 0.0215(7) Uani 1 1 d . . .
H1A H 0.4097 0.0524 0.7089 0.026 Uiso 1 1 calc R . .
H1B H 0.2960 0.1135 0.7064 0.026 Uiso 1 1 calc R . .
N2 N 0.4354(4) 0.1925(3) 0.5300(2) 0.0351(10) Uani 1 1 d D . .
N3 N 0.4298(3) 0.4195(3) 0.5842(2) 0.0207(7) Uani 1 1 d . . .
H3A H 0.4743 0.4762 0.6022 0.025 Uiso 1 1 calc R . .
H3B H 0.4504 0.4055 0.5302 0.025 Uiso 1 1 calc R . .
N4 N 0.2848(3) 0.3390(3) 0.7085(2) 0.0226(7) Uani 1 1 d . . .
H4A H 0.2257 0.2937 0.6893 0.027 Uiso 1 1 calc R . .
H4B H 0.2803 0.3427 0.7656 0.027 Uiso 1 1 calc R . .
N5 N 0.5803(3) 0.4009(3) 0.7710(2) 0.0238(8) Uani 1 1 d . . .
H5A H 0.6633 0.3938 0.7720 0.029 Uiso 1 1 calc R . .
H5B H 0.5617 0.4660 0.7507 0.029 Uiso 1 1 calc R . .
N6 N 0.4712(3) 0.2153(3) 0.8259(2) 0.0227(7) Uani 1 1 d . . .
H6A H 0.3914 0.2196 0.8401 0.027 Uiso 1 1 calc R . .
H6B H 0.4951 0.1472 0.8320 0.027 Uiso 1 1 calc R . .
N7 N 0.6569(3) 0.1417(3) 0.6937(2) 0.0230(7) Uani 1 1 d . . .
H7A H 0.7010 0.1578 0.7418 0.028 Uiso 1 1 calc R . .
H7B H 0.6264 0.0757 0.6994 0.028 Uiso 1 1 calc R . .
N8 N 0.6676(3) 0.3222(3) 0.5958(2) 0.0191(7) Uani 1 1 d . . .
H8A H 0.6460 0.3246 0.5398 0.023 Uiso 1 1 calc R . .
H8B H 0.6883 0.3886 0.6123 0.023 Uiso 1 1 calc R . .
N9 N 0.0708(4) 0.4909(3) 0.3960(3) 0.0264(8) Uani 1 1 d . . .
C1 C 0.3298(5) 0.0525(4) 0.5977(3) 0.0365(12) Uani 1 1 d D . .
C2A C 0.3222(7) 0.1336(6) 0.5299(5) 0.0289(18) Uani 0.55 1 d PD . .
C2B C 0.4197(9) 0.0787(7) 0.5304(6) 0.026(2) Uani 0.45 1 d PD . .
C3 C 0.2997(4) 0.4462(3) 0.5845(3) 0.0244(9) Uani 1 1 d . . .
H3C H 0.2523 0.3961 0.5496 0.029 Uiso 1 1 calc R . .
H3D H 0.2866 0.5166 0.5609 0.029 Uiso 1 1 calc R . .
C4 C 0.2587(4) 0.4427(3) 0.6729(3) 0.0247(9) Uani 1 1 d . . .
H4C H 0.3016 0.4966 0.7068 0.030 Uiso 1 1 calc R . .
H4D H 0.1706 0.4569 0.6739 0.030 Uiso 1 1 calc R . .
C5 C 0.5378(5) 0.3919(3) 0.8572(3) 0.0313(10) Uani 1 1 d . . .
H5C H 0.4529 0.4164 0.8592 0.038 Uiso 1 1 calc R . .
H5D H 0.5885 0.4358 0.8953 0.038 Uiso 1 1 calc R . .
C6 C 0.5455(5) 0.2804(4) 0.8849(3) 0.0302(10) Uani 1 1 d . . .
H6C H 0.6309 0.2569 0.8858 0.036 Uiso 1 1 calc R . .
H6D H 0.5151 0.2736 0.9420 0.036 Uiso 1 1 calc R . .
C7 C 0.7374(4) 0.1444(3) 0.6216(3) 0.0232(9) Uani 1 1 d . . .
H7C H 0.6939 0.1172 0.5710 0.028 Uiso 1 1 calc R . .
H7D H 0.8095 0.1002 0.6332 0.028 Uiso 1 1 calc R . .
C8 C 0.7761(4) 0.2547(3) 0.6072(3) 0.0223(9) Uani 1 1 d . . .
H8C H 0.8267 0.2793 0.6555 0.027 Uiso 1 1 calc R . .
H8D H 0.8253 0.2583 0.5568 0.027 Uiso 1 1 calc R . .
C9 C 0.0275(4) 0.5402(3) 0.4718(3) 0.0223(9) Uani 1 1 d . . .
H9C H -0.0342 0.5933 0.4563 0.027 Uiso 1 1 calc R . .
H9D H 0.0958 0.5752 0.5019 0.027 Uiso 1 1 calc R . .
H9A H 0.083(5) 0.534(4) 0.354(3) 0.035(14) Uiso 1 1 d . . .
H9B H 0.144(5) 0.469(4) 0.411(3) 0.037(15) Uiso 1 1 d . . .

loop_
_atom_site_aniso_label
_atom_site_aniso_U_11
_atom_site_aniso_U_22
_atom_site_aniso_U_33
_atom_site_aniso_U_23
_atom_site_aniso_U_13
_atom_site_aniso_U_12
Dy1 0.01428(10) 0.01323(10) 0.01419(10) 0.00219(6) 0.00101(7) -0.00060(7)
Sb1 0.01431(13) 0.01512(14) 0.01486(13) -0.00083(9) 0.00073(9) -0.00058(9)
S1 0.0179(5) 0.0383(6) 0.0167(5) -0.0021(4) -0.0024(4) 0.0024(4)
S2 0.0202(5) 0.0203(5) 0.0236(5) -0.0029(4) 0.0034(4) 0.0027(4)
S3 0.0346(6) 0.0175(5) 0.0282(6) -0.0009(4) -0.0045(5) -0.0052(4)
S4 0.0194(5) 0.0348(6) 0.0205(5) 0.0078(4) 0.0007(4) -0.0009(4)
N1 0.0215(18) 0.0196(17) 0.0236(18) 0.0038(14) 0.0023(14) -0.0013(14)
N2 0.059(3) 0.029(2) 0.0178(19) 0.0006(15) 0.0021(17) -0.025(2)
N3 0.0217(18) 0.0189(17) 0.0213(18) 0.0025(13) 0.0000(14) -0.0005(14)
N4 0.0210(17) 0.0280(19) 0.0191(18) 0.0048(14) 0.0047(14) -0.0017(15)
N5 0.033(2) 0.0202(18) 0.0178(18) 0.0032(13) -0.0007(15) -0.0042(15)
N6 0.0244(18) 0.0221(18) 0.0217(18) 0.0059(14) 0.0024(14) -0.0003(15)
N7 0.0234(18) 0.0161(17) 0.030(2) 0.0071(14) -0.0007(15) 0.0003(14)
N8 0.0197(17) 0.0193(17) 0.0183(17) -0.0005(13) 0.0019(13) -0.0031(14)
N9 0.027(2) 0.026(2) 0.027(2) 0.0016(16) 0.0036(16) -0.0052(16)
C1 0.047(3) 0.031(3) 0.032(3) -0.008(2) 0.011(2) -0.015(2)
C2A 0.030(4) 0.032(4) 0.025(4) -0.001(3) -0.003(3) -0.003(4)
C2B 0.029(5) 0.025(5) 0.025(5) -0.007(4) 0.004(4) -0.001(4)
C3 0.023(2) 0.024(2) 0.026(2) 0.0044(17) -0.0004(17) 0.0041(17)
C4 0.023(2) 0.025(2) 0.026(2) -0.0023(17) 0.0031(17) 0.0052(18)
C5 0.044(3) 0.026(2) 0.023(2) -0.0038(18) 0.002(2) -0.003(2)
C6 0.041(3) 0.031(2) 0.018(2) 0.0020(17) -0.0016(19) -0.001(2)
C7 0.019(2) 0.022(2) 0.029(2) -0.0026(17) 0.0008(16) 0.0022(17)
C8 0.016(2) 0.028(2) 0.023(2) 0.0021(16) -0.0016(16) -0.0012(16)
C9 0.021(2) 0.021(2) 0.025(2) 0.0007(17) 0.0003(16) -0.0029(17)

loop_
_atom_type_symbol
_atom_type_description
_atom_type_scat_dispersion_real
_atom_type_scat_dispersion_imag
_atom_type_scat_source
C C 0.0033 0.0016 'International Tables Vol C Tables 4.2.6.8 and 6.1.1.4'
H H 0.0000 0.0000 'International Tables Vol C Tables 4.2.6.8 and 6.1.1.4'
Dy Dy -0.1892 4.4098 'International Tables Vol C Tables 4.2.6.8 and 6.1.1.4'
N N 0.0061 0.0033 'International Tables Vol C Tables 4.2.6.8 and 6.1.1.4'
S S 0.1246 0.1234 'International Tables Vol C Tables 4.2.6.8 and 6.1.1.4'
Sb Sb -0.5866 1.5461 'International Tables Vol C Tables 4.2.6.8 and 6.1.1.4'

loop_
_geom_angle_atom_site_label_1
_geom_angle_atom_site_label_2
_geom_angle_atom_site_label_3
_geom_angle
_geom_angle_site_symmetry_1
_geom_angle_site_symmetry_3
_geom_angle_publ_flag
N7 Dy1 N4 153.27(11) . . ?
N7 Dy1 N8 68.56(11) . . ?
N4 Dy1 N8 137.51(11) . . ?
N7 Dy1 N3 138.73(11) . . ?
N4 Dy1 N3 68.00(11) . . ?
N8 Dy1 N3 70.88(11) . . ?
N7 Dy1 N5 94.44(12) . . ?
N4 Dy1 N5 87.59(12) . . ?
N8 Dy1 N5 78.16(11) . . ?
N3 Dy1 N5 84.39(11) . . ?
N7 Dy1 N1 81.31(11) . . ?
N4 Dy1 N1 80.37(11) . . ?
N8 Dy1 N1 133.50(11) . . ?
N3 Dy1 N1 123.82(11) . . ?
N5 Dy1 N1 140.71(11) . . ?
N7 Dy1 N6 77.88(11) . . ?
N4 Dy1 N6 78.17(11) . . ?
N8 Dy1 N6 129.87(11) . . ?
N3 Dy1 N6 137.17(11) . . ?
N5 Dy1 N6 68.27(11) . . ?
N1 Dy1 N6 72.67(11) . . ?
N7 Dy1 N2 90.71(13) . . ?
N4 Dy1 N2 99.66(13) . . ?
N8 Dy1 N2 78.78(12) . . ?
N3 Dy1 N2 74.22(12) . . ?
N5 Dy1 N2 152.61(11) . . ?
N1 Dy1 N2 66.67(11) . . ?
N6 Dy1 N2 138.99(12) . . ?
S4 Sb1 S3 113.52(4) . . ?
S4 Sb1 S1 109.15(4) . . ?
S3 Sb1 S1 108.87(4) . . ?
S4 Sb1 S2 108.70(4) . . ?
S3 Sb1 S2 106.33(4) . . ?
S1 Sb1 S2 110.24(4) . . ?
C1 N1 Dy1 117.4(3) . . ?
C1 N1 H1A 108.0 . . ?
Dy1 N1 H1A 108.0 . . ?
C1 N1 H1B 108.0 . . ?
Dy1 N1 H1B 108.0 . . ?
H1A N1 H1B 107.2 . . ?
C2A N2 C2B 52.0(5) . . ?
C2A N2 Dy1 110.9(4) . . ?
C2B N2 Dy1 112.9(4) . . ?
C3 N3 Dy1 113.8(2) . . ?
C3 N3 H3A 108.8 . . ?
Dy1 N3 H3A 108.8 . . ?
C3 N3 H3B 108.8 . . ?
Dy1 N3 H3B 108.8 . . ?
H3A N3 H3B 107.7 . . ?
C4 N4 Dy1 114.7(2) . . ?
C4 N4 H4A 108.6 . . ?
Dy1 N4 H4A 108.6 . . ?
C4 N4 H4B 108.6 . . ?
Dy1 N4 H4B 108.6 . . ?
H4A N4 H4B 107.6 . . ?
C5 N5 Dy1 112.5(3) . . ?
C5 N5 H5A 109.1 . . ?
Dy1 N5 H5A 109.1 . . ?
C5 N5 H5B 109.1 . . ?
Dy1 N5 H5B 109.1 . . ?
H5A N5 H5B 107.8 . . ?
C6 N6 Dy1 114.1(3) . . ?
C6 N6 H6A 108.7 . . ?
Dy1 N6 H6A 108.7 . . ?
C6 N6 H6B 108.7 . . ?
Dy1 N6 H6B 108.7 . . ?
H6A N6 H6B 107.6 . . ?
C7 N7 Dy1 111.2(2) . . ?
C7 N7 H7A 109.4 . . ?
Dy1 N7 H7A 109.4 . . ?
C7 N7 H7B 109.4 . . ?
Dy1 N7 H7B 109.4 . . ?
H7A N7 H7B 108.0 . . ?
C8 N8 Dy1 115.2(2) . . ?
C8 N8 H8A 108.5 . . ?
Dy1 N8 H8A 108.5 . . ?
C8 N8 H8B 108.5 . . ?
Dy1 N8 H8B 108.5 . . ?
H8A N8 H8B 107.5 . . ?
C9 N9 H9A 115(3) . . ?
C9 N9 H9B 104(3) . . ?
H9A N9 H9B 104(5) . . ?
N1 C1 C2A 110.3(5) . . ?
N1 C1 C2B 111.5(5) . . ?
C2A C1 C2B 50.1(5) . . ?
N2 C2A C1 109.5(6) . . ?
N2 C2B C1 107.6(6) . . ?
N3 C3 C4 108.9(3) . . ?
N3 C3 H3C 109.9 . . ?
C4 C3 H3C 109.9 . . ?
N3 C3 H3D 109.9 . . ?
C4 C3 H3D 109.9 . . ?
H3C C3 H3D 108.3 . . ?
N4 C4 C3 109.2(3) . . ?
N4 C4 H4C 109.8 . . ?
C3 C4 H4C 109.8 . . ?
N4 C4 H4D 109.8 . . ?
C3 C4 H4D 109.8 . . ?
H4C C4 H4D 108.3 . . ?
N5 C5 C6 109.5(4) . . ?
N5 C5 H5C 109.8 . . ?
C6 C5 H5C 109.8 . . ?
N5 C5 H5D 109.8 . . ?
C6 C5 H5D 109.8 . . ?
H5C C5 H5D 108.2 . . ?
N6 C6 C5 109.1(4) . . ?
N6 C6 H6C 109.9 . . ?
C5 C6 H6C 109.9 . . ?
N6 C6 H6D 109.9 . . ?
C5 C6 H6D 109.9 . . ?
H6C C6 H6D 108.3 . . ?
N7 C7 C8 108.9(3) . . ?
N7 C7 H7C 109.9 . . ?
C8 C7 H7C 109.9 . . ?
N7 C7 H7D 109.9 . . ?
C8 C7 H7D 109.9 . . ?
H7C C7 H7D 108.3 . . ?
N8 C8 C7 109.8(3) . . ?
N8 C8 H8C 109.7 . . ?
C7 C8 H8C 109.7 . . ?
N8 C8 H8D 109.7 . . ?
C7 C8 H8D 109.7 . . ?
H8C C8 H8D 108.2 . . ?
N9 C9 C9 110.4(4) . 3_566 ?
N9 C9 H9C 109.6 . . ?
C9 C9 H9C 109.6 3_566 . ?
N9 C9 H9D 109.6 . . ?
C9 C9 H9D 109.6 3_566 . ?
H9C C9 H9D 108.1 . . ?

loop_
_geom_bond_atom_site_label_1
_geom_bond_atom_site_label_2
_geom_bond_distance
_geom_bond_site_symmetry_2
_geom_bond_publ_flag
Dy1 N7 2.482(3) . ?
Dy1 N4 2.495(3) . ?
Dy1 N8 2.504(3) . ?
Dy1 N3 2.510(3) . ?
Dy1 N5 2.518(3) . ?
Dy1 N1 2.525(3) . ?
Dy1 N6 2.525(3) . ?
Dy1 N2 2.546(4) . ?
Sb1 S4 2.3145(10) . ?
Sb1 S3 2.3234(11) . ?
Sb1 S1 2.3293(11) . ?
Sb1 S2 2.3424(10) . ?
N1 C1 1.468(6) . ?
N1 H1A 0.9200 . ?
N1 H1B 0.9200 . ?
N2 C2A 1.461(8) . ?
N2 C2B 1.475(9) . ?
N3 C3 1.477(5) . ?
N3 H3A 0.9200 . ?
N3 H3B 0.9200 . ?
N4 C4 1.476(5) . ?
N4 H4A 0.9200 . ?
N4 H4B 0.9200 . ?
N5 C5 1.478(6) . ?
N5 H5A 0.9200 . ?
N5 H5B 0.9200 . ?
N6 C6 1.485(6) . ?
N6 H6A 0.9200 . ?
N6 H6B 0.9200 . ?
N7 C7 1.483(5) . ?
N7 H7A 0.9200 . ?
N7 H7B 0.9200 . ?
N8 C8 1.487(5) . ?
N8 H8A 0.9200 . ?
N8 H8B 0.9200 . ?
N9 C9 1.464(6) . ?
N9 H9A 0.89(5) . ?
N9 H9B 0.88(6) . ?
C1 C2A 1.507(9) . ?
C1 C2B 1.529(10) . ?
C3 C4 1.504(6) . ?
C3 H3C 0.9900 . ?
C3 H3D 0.9900 . ?
C4 H4C 0.9900 . ?
C4 H4D 0.9900 . ?
C5 C6 1.504(6) . ?
C5 H5C 0.9900 . ?
C5 H5D 0.9900 . ?
C6 H6C 0.9900 . ?
C6 H6D 0.9900 . ?
C7 C8 1.504(6) . ?
C7 H7C 0.9900 . ?
C7 H7D 0.9900 . ?
C8 H8C 0.9900 . ?
C8 H8D 0.9900 . ?
C9 C9 1.515(8) 3_566 ?
C9 H9C 0.9900 . ?
C9 H9D 0.9900 . ?

loop_
_geom_hbond_atom_site_label_D
_geom_hbond_atom_site_label_H
_geom_hbond_atom_site_label_A
_geom_hbond_distance_DH
_geom_hbond_distance_HA
_geom_hbond_distance_DA
_geom_hbond_angle_DHA
_geom_hbond_site_symmetry_A
N1 H1A S3 0.92 2.93 3.717(4) 145.1 3_656
N1 H1B S4 0.92 2.67 3.449(4) 142.9 4_566
N3 H3A S2 0.92 2.52 3.422(4) 166.6 3_666
N3 H3B S2 0.92 2.67 3.472(4) 145.6 .
N4 H4A S4 0.92 2.51 3.399(4) 162.3 4_566
N4 H4B S1 0.92 2.71 3.483(3) 142.1 4_566
N5 H5A S3 0.92 2.72 3.630(4) 171.3 4_666
N5 H5B S2 0.92 2.88 3.646(3) 142.2 3_666
N6 H6A S1 0.92 2.58 3.496(4) 171.7 4_566
N6 H6B N9 0.92 2.20 3.071(5) 157.2 4_666
N7 H7A S2 0.92 2.79 3.636(4) 153.9 4_666
N7 H7B S3 0.92 2.45 3.347(4) 166.4 3_656
N8 H8A S1 0.92 2.51 3.316(3) 146.5 .
N8 H8B S2 0.92 3.00 3.836(3) 151.3 3_666
N9 H9A S3 0.89(5) 2.63(5) 3.482(4) 162(5) 2
N9 H9B S2 0.88(6) 2.80(6) 3.597(4) 151(4) .

loop_
_geom_torsion_atom_site_label_1
_geom_torsion_atom_site_label_2
_geom_torsion_atom_site_label_3
_geom_torsion_atom_site_label_4
_geom_torsion
_geom_torsion_site_symmetry_1
_geom_torsion_site_symmetry_2
_geom_torsion_site_symmetry_3
_geom_torsion_site_symmetry_4
_geom_torsion_publ_flag
N7 Dy1 N1 C1 -95.4(3) . . . . ?
N4 Dy1 N1 C1 104.1(3) . . . . ?
N8 Dy1 N1 C1 -46.3(4) . . . . ?
N3 Dy1 N1 C1 48.9(4) . . . . ?
N5 Dy1 N1 C1 178.2(3) . . . . ?
N6 Dy1 N1 C1 -175.4(3) . . . . ?
N2 Dy1 N1 C1 -0.9(3) . . . . ?
N7 Dy1 N2 C2A 108.9(4) . . . . ?
N4 Dy1 N2 C2A -46.3(4) . . . . ?
N8 Dy1 N2 C2A 176.9(4) . . . . ?
N3 Dy1 N2 C2A -110.0(4) . . . . ?
N5 Dy1 N2 C2A -150.0(4) . . . . ?
N1 Dy1 N2 C2A 28.7(4) . . . . ?
N6 Dy1 N2 C2A 36.7(5) . . . . ?
N7 Dy1 N2 C2B 52.6(5) . . . . ?
N4 Dy1 N2 C2B -102.7(5) . . . . ?
N8 Dy1 N2 C2B 120.6(5) . . . . ?
N3 Dy1 N2 C2B -166.4(5) . . . . ?
N5 Dy1 N2 C2B 153.7(5) . . . . ?
N1 Dy1 N2 C2B -27.6(5) . . . . ?
N6 Dy1 N2 C2B -19.6(6) . . . . ?
N7 Dy1 N3 C3 163.4(2) . . . . ?
N4 Dy1 N3 C3 -16.6(3) . . . . ?
N8 Dy1 N3 C3 174.4(3) . . . . ?
N5 Dy1 N3 C3 -106.2(3) . . . . ?
N1 Dy1 N3 C3 44.3(3) . . . . ?
N6 Dy1 N3 C3 -57.0(3) . . . . ?
N2 Dy1 N3 C3 91.0(3) . . . . ?
N7 Dy1 N4 C4 165.9(3) . . . . ?
N8 Dy1 N4 C4 1.3(4) . . . . ?
N3 Dy1 N4 C4 -14.1(3) . . . . ?
N5 Dy1 N4 C4 70.8(3) . . . . ?
N1 Dy1 N4 C4 -146.7(3) . . . . ?
N6 Dy1 N4 C4 139.1(3) . . . . ?
N2 Dy1 N4 C4 -82.6(3) . . . . ?
N7 Dy1 N5 C5 -94.3(3) . . . . ?
N4 Dy1 N5 C5 59.0(3) . . . . ?
N8 Dy1 N5 C5 -161.3(3) . . . . ?
N3 Dy1 N5 C5 127.1(3) . . . . ?
N1 Dy1 N5 C5 -12.6(4) . . . . ?
N6 Dy1 N5 C5 -19.2(3) . . . . ?
N2 Dy1 N5 C5 165.5(3) . . . . ?
N7 Dy1 N6 C6 88.4(3) . . . . ?
N4 Dy1 N6 C6 -103.6(3) . . . . ?
N8 Dy1 N6 C6 40.2(3) . . . . ?
N3 Dy1 N6 C6 -65.7(3) . . . . ?
N5 Dy1 N6 C6 -11.5(3) . . . . ?
N1 Dy1 N6 C6 172.9(3) . . . . ?
N2 Dy1 N6 C6 165.2(3) . . . . ?
N4 Dy1 N7 C7 164.8(3) . . . . ?
N8 Dy1 N7 C7 -26.3(2) . . . . ?
N3 Dy1 N7 C7 -15.2(3) . . . . ?
N5 Dy1 N7 C7 -101.8(3) . . . . ?
N1 Dy1 N7 C7 117.6(3) . . . . ?
N6 Dy1 N7 C7 -168.4(3) . . . . ?
N2 Dy1 N7 C7 51.3(3) . . . . ?
N7 Dy1 N8 C8 -2.9(3) . . . . ?
N4 Dy1 N8 C8 169.7(2) . . . . ?
N3 Dy1 N8 C8 -175.2(3) . . . . ?
N5 Dy1 N8 C8 96.7(3) . . . . ?
N1 Dy1 N8 C8 -56.3(3) . . . . ?
N6 Dy1 N8 C8 48.6(3) . . . . ?
N2 Dy1 N8 C8 -98.2(3) . . . . ?
Dy1 N1 C1 C2A -26.0(6) . . . . ?
Dy1 N1 C1 C2B 27.9(6) . . . . ?
C2B N2 C2A C1 49.5(6) . . . . ?
Dy1 N2 C2A C1 -53.8(6) . . . . ?
N1 C1 C2A N2 52.6(7) . . . . ?
C2B C1 C2A N2 -48.8(6) . . . . ?
C2A N2 C2B C1 -47.8(6) . . . . ?
Dy1 N2 C2B C1 51.5(7) . . . . ?
N1 C1 C2B N2 -51.6(8) . . . . ?
C2A C1 C2B N2 47.5(6) . . . . ?
Dy1 N3 C3 C4 44.4(4) . . . . ?
Dy1 N4 C4 C3 42.3(4) . . . . ?
N3 C3 C4 N4 -56.6(5) . . . . ?
Dy1 N5 C5 C6 47.8(4) . . . . ?
Dy1 N6 C6 C5 40.1(4) . . . . ?
N5 C5 C6 N6 -58.1(5) . . . . ?
Dy1 N7 C7 C8 53.1(4) . . . . ?
Dy1 N8 C8 C7 31.2(4) . . . . ?
N7 C7 C8 N8 -55.4(4) . . . . ?
